data_1516274
loop_
_publ_author_name
'Araneda, Juan F.'
'Piers, Warren E.'
'Sgro, Michael J.'
'Parvez, Masood'

_publ_section_title
;
 Bronsted acid-catalyzed skeletal rearrangements in polycyclic conjugated
 boracycles: a thermal route to a ladder diborole
;
_journal_issue 8
_journal_name_full 'Chemical Science'
_journal_page_first 3189
_journal_paper_doi 10.1039/c4sc01201a
_journal_volume 5
_journal_year 2014
_chemical_formula_sum 'C60 H86 B2 K2 O4'
_chemical_formula_weight 971.10
_chemical_name_systematic
;
 ?
;
_space_group_IT_number 14
_symmetry_cell_setting monoclinic
_symmetry_space_group_name_Hall '-P 2ybc'
_symmetry_space_group_name_H-M 'P 1 21/c 1'
_atom_sites_solution_hydrogens geom
_atom_sites_solution_primary direct
_atom_sites_solution_secondary difmap
_cell_angle_alpha 90.00
_cell_angle_beta 102.0051(10)
_cell_angle_gamma 90.00
_cell_formula_units_Z 2
_cell_length_a 10.3128(2)
_cell_length_b 14.6667(2)
_cell_length_c 19.3119(4)
_cell_measurement_reflns_used 12507
_cell_measurement_temperature 123(2)
_cell_measurement_theta_max 27.48
_cell_measurement_theta_min 1.00
_cell_volume 2857.13(9)
_computing_cell_refinement 'HKL DENZO (Otwinowski & Minor, 1997)'
_computing_data_collection 'COLLECT (Hooft, 1998)'
_computing_data_reduction 'SCALEPACK (Otwinowski & Minor, 1997)'
_computing_molecular_graphics 'ORTEP-3 (Farrugia, 1997)'
_computing_publication_material 'SHELXL-97 (Sheldrick, 2008)'
_computing_structure_refinement 'SHELXL-97 (Sheldrick, 2008)'
_computing_structure_solution 'SIR92 (Altomare et al., 1991)'
_diffrn_ambient_temperature 123(2)
_diffrn_measured_fraction_theta_full 0.990
_diffrn_measured_fraction_theta_max 0.990
_diffrn_measurement_device_type 'Nonius APEX2 CCD'
_diffrn_measurement_method ' \w and \f scans '
_diffrn_radiation_monochromator graphite
_diffrn_radiation_source 'fine-focus sealed tube'
_diffrn_radiation_type MoK\a
_diffrn_radiation_wavelength 0.71073
_diffrn_reflns_av_R_equivalents 0.0356
_diffrn_reflns_av_sigmaI/netI 0.0247
_diffrn_reflns_limit_h_max 13
_diffrn_reflns_limit_h_min -13
_diffrn_reflns_limit_k_max 19
_diffrn_reflns_limit_k_min -19
_diffrn_reflns_limit_l_max 25
_diffrn_reflns_limit_l_min -25
_diffrn_reflns_number 23720
_diffrn_reflns_theta_full 27.57
_diffrn_reflns_theta_max 27.57
_diffrn_reflns_theta_min 2.45
_diffrn_standards_number 0
_exptl_absorpt_coefficient_mu 0.209
_exptl_absorpt_correction_T_max 0.9713
_exptl_absorpt_correction_T_min 0.9476
_exptl_absorpt_correction_type multi-scan
_exptl_absorpt_process_details 'SORTAV: (Blessing, 1997)'
_exptl_crystal_colour Orange
_exptl_crystal_density_diffrn 1.129
_exptl_crystal_density_method 'not measured'
_exptl_crystal_description Block
_exptl_crystal_F_000 1052
_exptl_crystal_size_max 0.26
_exptl_crystal_size_mid 0.24
_exptl_crystal_size_min 0.14
_refine_diff_density_max 1.137
_refine_diff_density_min -0.345
_refine_diff_density_rms 0.058
_refine_ls_extinction_method none
_refine_ls_goodness_of_fit_ref 1.022
_refine_ls_hydrogen_treatment constr
_refine_ls_matrix_type full
_refine_ls_number_parameters 313
_refine_ls_number_reflns 6559
_refine_ls_number_restraints 0
_refine_ls_restrained_S_all 1.022
_refine_ls_R_factor_all 0.0791
_refine_ls_R_factor_gt 0.0682
_refine_ls_shift/su_max 0.000
_refine_ls_shift/su_mean 0.000
_refine_ls_structure_factor_coef Fsqd
_refine_ls_weighting_details 'calc w=1/[\s^2^(Fo^2^)+(0.0712P)^2^+3.5875P] where P=(Fo^2^+2Fc^2^)/3'
_refine_ls_weighting_scheme calc
_refine_ls_wR_factor_gt 0.1642
_refine_ls_wR_factor_ref 0.1742
_reflns_number_gt 5625
_reflns_number_total 6559
_reflns_threshold_expression >2sigma(I)
_cod_data_source_file c4sc01201a2.cif
_cod_data_source_block Compound_I
_cod_depositor_comments
;
The following automatic conversions were performed:

'_symmetry_cell_setting' value 'Monoclinic' changed to 'monoclinic'
according to
/usr/data/users/saulius/crontab/automatic-downloads/rss-feeds/RSC/lib/dictionaries/cif_core.dic
dictionary named 'cif_core.dic' version 2.4.2 from
2011-04-26.

'_exptl_absorpt_correction_type' value 'Multi-scan'
changed to 'multi-scan' according to
/usr/data/users/saulius/crontab/automatic-downloads/rss-feeds/RSC/lib/dictionaries/cif_core.dic
dictionary named 'cif_core.dic' version 2.4.2 from 2011-04-26.

Automatic conversion script
Id: cif_fix_values 2281 2013-09-26 08:29:07Z andrius 

 Adding full bibliography for 1516273--1516276.cif.
;
_cod_original_sg_symbol_H-M 'P 21/c'
_cod_database_code 1516274

loop_
_symmetry_equiv_pos_as_xyz
'x, y, z'
'-x, y+1/2, -z+1/2'
'-x, -y, -z'
'x, -y-1/2, z-1/2'

loop_
_atom_site_label
_atom_site_type_symbol
_atom_site_fract_x
_atom_site_fract_y
_atom_site_fract_z
_atom_site_U_iso_or_equiv
_atom_site_adp_type
_atom_site_occupancy
_atom_site_symmetry_multiplicity
_atom_site_calc_flag
_atom_site_refinement_flags
K1 K 0.68552(5) 0.59508(3) 0.09620(3) 0.03643(15) Uani 1 1 d .
O1 O 0.91104(19) 0.65659(13) 0.07281(10) 0.0482(5) Uani 1 1 d .
O2 O 0.6545(2) 0.63694(18) 0.22397(11) 0.0619(6) Uani 1 1 d .
C1 C 0.5498(2) 0.46478(15) -0.00145(12) 0.0345(5) Uani 1 1 d .
C2 C 0.6159(2) 0.49342(17) -0.05889(11) 0.0343(5) Uani 1 1 d .
C3 C 0.5621(2) 0.57530(17) -0.09054(13) 0.0365(5) Uani 1 1 d .
C4 C 0.6144(3) 0.61064(19) -0.14432(13) 0.0414(6) Uani 1 1 d .
H4 H 0.5795 0.6658 -0.1664 0.050 Uiso 1 1 calc R
C5 C 0.7184(3) 0.56694(19) -0.16742(13) 0.0413(6) Uani 1 1 d .
H5 H 0.7527 0.5932 -0.2048 0.050 Uiso 1 1 calc R
C6 C 0.7724(2) 0.48633(18) -0.13706(13) 0.0397(5) Uani 1 1 d .
H6 H 0.8433 0.4577 -0.1533 0.048 Uiso 1 1 calc R
C7 C 0.7216(2) 0.44778(18) -0.08255(13) 0.0393(5) Uani 1 1 d .
H7 H 0.7564 0.3921 -0.0613 0.047 Uiso 1 1 calc R
C8 C 0.6439(2) 0.30410(15) 0.07270(12) 0.0319(5) Uani 1 1 d .
C9 C 0.6330(2) 0.22431(14) 0.03031(11) 0.0296(4) Uani 1 1 d .
C10 C 0.7068(2) 0.14697(14) 0.05406(11) 0.0292(4) Uani 1 1 d .
H10 H 0.6966 0.0941 0.0250 0.035 Uiso 1 1 calc R
C11 C 0.7952(2) 0.14488(14) 0.11916(11) 0.0293(4) Uani 1 1 d .
C12 C 0.8078(2) 0.22324(15) 0.16002(11) 0.0296(4) Uani 1 1 d .
H12 H 0.8681 0.2235 0.2045 0.036 Uiso 1 1 calc R
C13 C 0.7346(2) 0.30179(14) 0.13781(12) 0.0296(4) Uani 1 1 d .
C14 C 0.5338(2) 0.22239(16) -0.04011(12) 0.0347(5) Uani 1 1 d .
H14 H 0.5340 0.2843 -0.0619 0.042 Uiso 1 1 calc R
C15 C 0.3947(2) 0.20561(17) -0.02739(13) 0.0395(5) Uani 1 1 d .
H15A H 0.3912 0.1455 -0.0057 0.059 Uiso 1 1 calc R
H15B H 0.3306 0.2078 -0.0726 0.059 Uiso 1 1 calc R
H15C H 0.3728 0.2527 0.0043 0.059 Uiso 1 1 calc R
C16 C 0.5650(3) 0.1536(2) -0.09335(13) 0.0485(6) Uani 1 1 d .
H16A H 0.5032 0.1620 -0.1389 0.058 Uiso 1 1 calc R
H16B H 0.5559 0.0917 -0.0759 0.058 Uiso 1 1 calc R
H16C H 0.6560 0.1629 -0.0996 0.058 Uiso 1 1 calc R
C17 C 0.8744(2) 0.06008(15) 0.14481(13) 0.0353(5) Uani 1 1 d .
H17 H 0.9321 0.0745 0.1919 0.042 Uiso 1 1 calc R
C18 C 0.9642(3) 0.0322(2) 0.09556(17) 0.0517(7) Uani 1 1 d .
H18A H 1.0175 -0.0205 0.1154 0.062 Uiso 1 1 calc R
H18B H 1.0231 0.0831 0.0902 0.062 Uiso 1 1 calc R
H18C H 0.9102 0.0162 0.0492 0.062 Uiso 1 1 calc R
C19 C 0.7850(3) -0.01874(17) 0.15539(16) 0.0480(6) Uani 1 1 d .
H19A H 0.8395 -0.0710 0.1752 0.058 Uiso 1 1 calc R
H19B H 0.7291 -0.0358 0.1098 0.058 Uiso 1 1 calc R
H19C H 0.7288 -0.0003 0.1881 0.058 Uiso 1 1 calc R
C20 C 0.7596(2) 0.38702(15) 0.18359(13) 0.0350(5) Uani 1 1 d .
H20 H 0.6851 0.4302 0.1658 0.042 Uiso 1 1 calc R
C21 C 0.8871(3) 0.43335(19) 0.17382(19) 0.0542(8) Uani 1 1 d .
H21A H 0.9626 0.3929 0.1908 0.081 Uiso 1 1 calc R
H21B H 0.8994 0.4904 0.2008 0.081 Uiso 1 1 calc R
H21C H 0.8812 0.4466 0.1235 0.081 Uiso 1 1 calc R
C22 C 0.7611(4) 0.3695(2) 0.26147(15) 0.0604(8) Uani 1 1 d .
H22A H 0.7681 0.4277 0.2869 0.073 Uiso 1 1 calc R
H22B H 0.8372 0.3310 0.2817 0.073 Uiso 1 1 calc R
H22C H 0.6789 0.3386 0.2659 0.073 Uiso 1 1 calc R
C23 C 0.9320(3) 0.63533(19) 0.00369(15) 0.0457(6) Uani 1 1 d .
H23A H 0.8474 0.6177 -0.0280 0.055 Uiso 1 1 calc R
H23B H 0.9953 0.5841 0.0061 0.055 Uiso 1 1 calc R
C24 C 0.9879(3) 0.7205(2) -0.02400(16) 0.0536(7) Uani 1 1 d .
H24A H 1.0762 0.7083 -0.0345 0.064 Uiso 1 1 calc R
H24B H 0.9280 0.7429 -0.0675 0.064 Uiso 1 1 calc R
C25 C 0.9976(4) 0.7881(2) 0.0345(2) 0.0761(11) Uani 1 1 d .
H25A H 0.9225 0.8314 0.0247 0.091 Uiso 1 1 calc R
H25B H 1.0816 0.8228 0.0409 0.091 Uiso 1 1 calc R
C26 C 0.9934(3) 0.7321(2) 0.09895(17) 0.0555(7) Uani 1 1 d .
H26A H 1.0834 0.7114 0.1221 0.067 Uiso 1 1 calc R
H26B H 0.9552 0.7676 0.1335 0.067 Uiso 1 1 calc R
C27 C 0.5251(3) 0.6332(3) 0.23943(19) 0.0783(11) Uani 1 1 d .
H27A H 0.4703 0.5872 0.2091 0.094 Uiso 1 1 calc R
H27B H 0.4809 0.6933 0.2305 0.094 Uiso 1 1 calc R
C28 C 0.5404(3) 0.6086(3) 0.3135(2) 0.0708(10) Uani 1 1 d .
H28A H 0.5215 0.5430 0.3183 0.085 Uiso 1 1 calc R
H28B H 0.4792 0.6446 0.3360 0.085 Uiso 1 1 calc R
C29 C 0.6824(3) 0.6297(3) 0.34702(17) 0.0644(9) Uani 1 1 d .
H29A H 0.6876 0.6777 0.3835 0.077 Uiso 1 1 calc R
H29B H 0.7288 0.5746 0.3691 0.077 Uiso 1 1 calc R
C30 C 0.7413(3) 0.6622(3) 0.28683(17) 0.0594(8) Uani 1 1 d .
H30A H 0.7522 0.7293 0.2889 0.071 Uiso 1 1 calc R
H30B H 0.8293 0.6340 0.2893 0.071 Uiso 1 1 calc R
B1 B 0.5523(3) 0.39281(18) 0.05242(14) 0.0327(5) Uani 1 1 d .

loop_
_atom_site_aniso_label
_atom_site_aniso_U_11
_atom_site_aniso_U_22
_atom_site_aniso_U_33
_atom_site_aniso_U_23
_atom_site_aniso_U_13
_atom_site_aniso_U_12
K1 0.0378(3) 0.0321(3) 0.0352(3) 0.00138(19) -0.0020(2) -0.00665(19)
O1 0.0510(11) 0.0490(11) 0.0446(10) -0.0051(8) 0.0098(8) -0.0183(9)
O2 0.0504(11) 0.0921(17) 0.0441(11) -0.0127(11) 0.0122(9) -0.0166(11)
C1 0.0338(11) 0.0283(11) 0.0371(12) -0.0018(9) -0.0025(9) -0.0007(9)
C2 0.0322(11) 0.0449(13) 0.0266(10) -0.0102(9) 0.0077(8) -0.0149(9)
C3 0.0344(11) 0.0388(12) 0.0347(12) -0.0029(9) 0.0039(9) -0.0050(9)
C4 0.0383(12) 0.0491(14) 0.0373(13) -0.0040(11) 0.0091(10) -0.0008(11)
C5 0.0400(12) 0.0550(15) 0.0324(12) -0.0020(11) 0.0152(10) -0.0018(11)
C6 0.0338(11) 0.0524(15) 0.0352(12) -0.0013(11) 0.0124(9) -0.0057(10)
C7 0.0370(12) 0.0456(13) 0.0333(12) 0.0015(10) 0.0028(9) -0.0081(10)
C8 0.0305(10) 0.0257(10) 0.0360(11) 0.0032(9) -0.0010(9) -0.0003(8)
C9 0.0308(10) 0.0276(10) 0.0287(10) 0.0031(8) 0.0018(8) -0.0030(8)
C10 0.0311(10) 0.0245(10) 0.0314(11) -0.0011(8) 0.0053(8) -0.0020(8)
C11 0.0294(10) 0.0263(10) 0.0318(11) 0.0024(8) 0.0054(8) 0.0020(8)
C12 0.0281(10) 0.0298(10) 0.0288(10) 0.0016(8) 0.0007(8) 0.0021(8)
C13 0.0288(10) 0.0253(10) 0.0329(11) -0.0002(8) 0.0026(8) 0.0003(8)
C14 0.0368(11) 0.0319(11) 0.0311(11) 0.0033(9) -0.0026(9) -0.0024(9)
C15 0.0380(12) 0.0362(12) 0.0399(13) 0.0012(10) -0.0023(10) -0.0061(10)
C16 0.0530(15) 0.0569(16) 0.0312(12) -0.0056(11) -0.0012(11) 0.0038(13)
C17 0.0377(12) 0.0283(11) 0.0361(12) 0.0013(9) -0.0013(9) 0.0074(9)
C18 0.0433(14) 0.0438(14) 0.0696(19) 0.0067(13) 0.0159(13) 0.0160(12)
C19 0.0548(16) 0.0334(13) 0.0566(16) 0.0160(11) 0.0134(13) 0.0080(11)
C20 0.0337(11) 0.0281(11) 0.0393(12) -0.0034(9) -0.0016(9) 0.0015(9)
C21 0.0360(13) 0.0382(14) 0.085(2) -0.0191(14) 0.0045(13) -0.0071(11)
C22 0.096(2) 0.0424(15) 0.0386(15) -0.0078(12) 0.0048(15) 0.0091(15)
C23 0.0406(13) 0.0463(14) 0.0494(15) -0.0110(12) 0.0075(11) -0.0099(11)
C24 0.0596(17) 0.0502(16) 0.0518(16) 0.0035(13) 0.0137(14) -0.0077(13)
C25 0.099(3) 0.0484(18) 0.093(3) -0.0177(17) 0.047(2) -0.0297(18)
C26 0.0545(16) 0.0538(17) 0.0584(18) -0.0213(14) 0.0121(14) -0.0171(13)
C27 0.0442(17) 0.128(4) 0.060(2) -0.015(2) 0.0052(15) -0.013(2)
C28 0.0475(17) 0.095(3) 0.072(2) 0.015(2) 0.0193(16) -0.0040(17)
C29 0.0502(17) 0.095(3) 0.0472(17) -0.0044(16) 0.0072(13) 0.0095(17)
C30 0.0425(15) 0.078(2) 0.0592(18) -0.0226(16) 0.0135(13) -0.0102(14)
B1 0.0334(12) 0.0324(12) 0.0310(12) -0.0018(10) 0.0037(10) -0.0023(10)

loop_
_atom_type_symbol
_atom_type_description
_atom_type_scat_dispersion_real
_atom_type_scat_dispersion_imag
_atom_type_scat_source
C C 0.0033 0.0016 'International Tables Vol C Tables 4.2.6.8 and 6.1.1.4'
H H 0.0000 0.0000 'International Tables Vol C Tables 4.2.6.8 and 6.1.1.4'
O O 0.0106 0.0060 'International Tables Vol C Tables 4.2.6.8 and 6.1.1.4'
K K 0.2009 0.2494 'International Tables Vol C Tables 4.2.6.8 and 6.1.1.4'
B B 0.0013 0.0007 'International Tables Vol C Tables 4.2.6.8 and 6.1.1.4'

loop_
_geom_angle_atom_site_label_1
_geom_angle_atom_site_label_2
_geom_angle_atom_site_label_3
_geom_angle
_geom_angle_site_symmetry_1
_geom_angle_site_symmetry_3
O1 K1 O2 111.57(6) . .
O1 K1 C1 116.73(7) . .
O2 K1 C1 129.90(7) . .
O1 K1 C1 131.43(7) . 3_665
O2 K1 C1 114.85(7) . 3_665
C1 K1 C1 29.82(9) . 3_665
O1 K1 C15 77.24(6) . 3_665
O2 K1 C15 95.94(8) . 3_665
C1 K1 C15 106.60(6) . 3_665
C1 K1 C15 84.51(6) 3_665 3_665
O1 K1 C2 91.87(6) . .
O2 K1 C2 156.28(6) . .
C1 K1 C2 26.66(6) . .
C1 K1 C2 44.10(6) 3_665 .
C15 K1 C2 92.68(6) 3_665 .
O1 K1 B1 127.01(7) . .
O2 K1 B1 108.95(7) . .
C1 K1 B1 26.49(6) . .
C1 K1 B1 46.18(6) 3_665 .
C15 K1 B1 130.29(6) 3_665 .
C2 K1 B1 50.18(6) . .
O1 K1 C2 157.76(6) . 3_665
O2 K1 C2 90.21(6) . 3_665
C1 K1 C2 43.96(6) . 3_665
C1 K1 C2 26.49(6) 3_665 3_665
C15 K1 C2 96.68(6) 3_665 3_665
C2 K1 C2 66.82(6) . 3_665
B1 K1 C2 43.10(6) . 3_665
O1 K1 B1 110.48(6) . 3_665
O2 K1 B1 125.35(7) . 3_665
C1 K1 B1 45.51(6) . 3_665
C1 K1 B1 25.83(6) 3_665 3_665
C15 K1 B1 61.68(6) 3_665 3_665
C2 K1 B1 42.76(6) . 3_665
B1 K1 B1 68.85(7) . 3_665
C2 K1 B1 49.50(6) 3_665 3_665
O1 K1 C23 22.37(6) . .
O2 K1 C23 133.93(6) . .
C1 K1 C23 94.93(7) . .
C1 K1 C23 109.90(7) 3_665 .
C15 K1 C23 77.66(7) 3_665 .
C2 K1 C23 69.55(6) . .
B1 K1 C23 109.47(6) . .
C2 K1 C23 135.66(6) 3_665 .
B1 K1 C23 91.95(7) 3_665 .
O1 K1 C20 105.73(6) . .
O2 K1 C20 78.90(7) . .
C1 K1 C20 76.18(6) . .
C1 K1 C20 96.45(6) 3_665 .
C15 K1 C20 174.69(6) 3_665 .
C2 K1 C20 91.62(6) . .
B1 K1 C20 51.47(6) . .
C2 K1 C20 82.17(6) 3_665 .
B1 K1 C20 120.32(6) 3_665 .
C23 K1 C20 106.80(7) . .
O1 K1 C14 102.78(6) . 3_665
O2 K1 C14 85.14(7) . 3_665
C1 K1 C14 96.36(6) . 3_665
C1 K1 C14 68.38(6) 3_665 3_665
C15 K1 C14 25.60(6) 3_665 3_665
C2 K1 C14 93.43(6) . 3_665
B1 K1 C14 113.38(6) . 3_665
C2 K1 C14 73.58(6) 3_665 3_665
B1 K1 C14 52.54(6) 3_665 3_665
C23 K1 C14 101.87(6) . 3_665
C20 K1 C14 150.84(6) . 3_665
C26 O1 C23 107.8(2) . .
C26 O1 K1 133.86(17) . .
C23 O1 K1 113.45(14) . .
C30 O2 C27 106.6(2) . .
C30 O2 K1 134.07(17) . .
C27 O2 K1 119.31(18) . .
C1 C1 C2 105.3(2) 3_665 .
C1 C1 B1 112.7(3) 3_665 .
C2 C1 B1 141.9(2) . .
C1 C1 K1 75.69(17) 3_665 .
C2 C1 K1 93.81(13) . .
B1 C1 K1 94.54(14) . .
C1 C1 K1 74.49(16) 3_665 3_665
C2 C1 K1 93.99(13) . 3_665
B1 C1 K1 96.86(14) . 3_665
K1 C1 K1 150.18(9) . 3_665
C3 C2 C7 121.2(2) . .
C3 C2 C1 111.5(2) . .
C7 C2 C1 127.4(2) . .
C3 C2 K1 90.01(14) . .
C7 C2 K1 117.76(14) . .
C1 C2 K1 59.53(11) . .
C3 C2 K1 88.43(13) . 3_665
C7 C2 K1 119.37(15) . 3_665
C1 C2 K1 59.51(11) . 3_665
K1 C2 K1 113.18(6) . 3_665
C4 C3 C2 118.1(2) . .
C4 C3 B1 133.6(2) . 3_665
C2 C3 B1 108.3(2) . 3_665
C3 C4 C5 121.2(3) . .
C3 C4 H4 119.4 . .
C5 C4 H4 119.4 . .
C6 C5 C4 121.6(2) . .
C6 C5 H5 119.2 . .
C4 C5 H5 119.2 . .
C5 C6 C7 119.1(2) . .
C5 C6 H6 120.4 . .
C7 C6 H6 120.4 . .
C6 C7 C2 118.9(2) . .
C6 C7 H7 120.6 . .
C2 C7 H7 120.6 . .
C13 C8 C9 117.06(19) . .
C13 C8 B1 119.10(19) . .
C9 C8 B1 123.71(19) . .
C10 C9 C8 120.71(19) . .
C10 C9 C14 119.98(19) . .
C8 C9 C14 119.23(19) . .
C9 C10 C11 121.8(2) . .
C9 C10 H10 119.1 . .
C11 C10 H10 119.1 . .
C12 C11 C10 117.57(19) . .
C12 C11 C17 121.00(19) . .
C10 C11 C17 121.43(19) . .
C11 C12 C13 121.97(19) . .
C11 C12 H12 119.0 . .
C13 C12 H12 119.0 . .
C12 C13 C8 120.8(2) . .
C12 C13 C20 118.96(19) . .
C8 C13 C20 120.12(19) . .
C16 C14 C9 114.7(2) . .
C16 C14 C15 109.9(2) . .
C9 C14 C15 109.81(19) . .
C16 C14 K1 120.53(15) . 3_665
C9 C14 K1 121.94(14) . 3_665
C15 C14 K1 66.87(12) . 3_665
C16 C14 H14 107.4 . .
C9 C14 H14 107.4 . .
C15 C14 H14 107.4 . .
C14 C15 H15A 109.5 . .
C14 C15 H15B 109.5 . .
H15A C15 H15B 109.5 . .
C14 C15 H15C 109.5 . .
H15A C15 H15C 109.5 . .
H15B C15 H15C 109.5 . .
C14 C16 H16A 109.5 . .
C14 C16 H16B 109.5 . .
H16A C16 H16B 109.5 . .
C14 C16 H16C 109.5 . .
H16A C16 H16C 109.5 . .
H16B C16 H16C 109.5 . .
C11 C17 C18 112.0(2) . .
C11 C17 C19 111.57(19) . .
C18 C17 C19 110.3(2) . .
C11 C17 H17 107.6 . .
C18 C17 H17 107.6 . .
C19 C17 H17 107.6 . .
C17 C18 H18A 109.5 . .
C17 C18 H18B 109.5 . .
H18A C18 H18B 109.5 . .
C17 C18 H18C 109.5 . .
H18A C18 H18C 109.5 . .
H18B C18 H18C 109.5 . .
C17 C19 H19A 109.5 . .
C17 C19 H19B 109.5 . .
H19A C19 H19B 109.5 . .
C17 C19 H19C 109.5 . .
H19A C19 H19C 109.5 . .
H19B C19 H19C 109.5 . .
C13 C20 C22 113.6(2) . .
C13 C20 C21 109.9(2) . .
C22 C20 C21 111.4(2) . .
C13 C20 K1 116.30(14) . .
C22 C20 K1 125.49(16) . .
C21 C20 K1 70.05(15) . .
C13 C20 H20 107.2 . .
C22 C20 H20 107.2 . .
C21 C20 H20 107.2 . .
C20 C21 H21A 109.5 . .
C20 C21 H21B 109.5 . .
H21A C21 H21B 109.5 . .
C20 C21 H21C 109.5 . .
H21A C21 H21C 109.5 . .
H21B C21 H21C 109.5 . .
C20 C22 H22A 109.5 . .
C20 C22 H22B 109.5 . .
H22A C22 H22B 109.5 . .
C20 C22 H22C 109.5 . .
H22A C22 H22C 109.5 . .
H22B C22 H22C 109.5 . .
O1 C23 C24 106.9(2) . .
C24 C23 K1 134.23(19) . .
O1 C23 H23A 110.3 . .
C24 C23 H23A 110.3 . .
K1 C23 H23A 68.0 . .
O1 C23 H23B 110.3 . .
C24 C23 H23B 110.3 . .
K1 C23 H23B 113.2 . .
H23A C23 H23B 108.6 . .
C25 C24 C23 104.5(2) . .
C25 C24 H24A 110.9 . .
C23 C24 H24A 110.9 . .
C25 C24 H24B 110.9 . .
C23 C24 H24B 110.9 . .
H24A C24 H24B 108.9 . .
C24 C25 C26 104.9(3) . .
C24 C25 H25A 110.8 . .
C26 C25 H25A 110.8 . .
C24 C25 H25B 110.8 . .
C26 C25 H25B 110.8 . .
H25A C25 H25B 108.8 . .
O1 C26 C25 104.5(2) . .
O1 C26 H26A 110.9 . .
C25 C26 H26A 110.9 . .
O1 C26 H26B 110.9 . .
C25 C26 H26B 110.9 . .
H26A C26 H26B 108.9 . .
O2 C27 C28 107.5(3) . .
O2 C27 H27A 110.2 . .
C28 C27 H27A 110.2 . .
O2 C27 H27B 110.2 . .
C28 C27 H27B 110.2 . .
H27A C27 H27B 108.5 . .
C27 C28 C29 105.6(3) . .
C27 C28 H28A 110.6 . .
C29 C28 H28A 110.6 . .
C27 C28 H28B 110.6 . .
C29 C28 H28B 110.6 . .
H28A C28 H28B 108.7 . .
C30 C29 C28 104.3(3) . .
C30 C29 H29A 110.9 . .
C28 C29 H29A 110.9 . .
C30 C29 H29B 110.9 . .
C28 C29 H29B 110.9 . .
H29A C29 H29B 108.9 . .
O2 C30 C29 107.4(2) . .
O2 C30 H30A 110.2 . .
C29 C30 H30A 110.2 . .
O2 C30 H30B 110.2 . .
C29 C30 H30B 110.2 . .
H30A C30 H30B 108.5 . .
C1 B1 C3 102.2(2) . 3_665
C1 B1 C8 132.3(2) . .
C3 B1 C8 125.6(2) 3_665 .
C1 B1 K1 58.97(12) . .
C3 B1 K1 85.78(13) 3_665 .
C8 B1 K1 118.18(14) . .
C1 B1 K1 57.32(12) . 3_665
C3 B1 K1 84.26(13) 3_665 3_665
C8 B1 K1 122.46(14) . 3_665
K1 B1 K1 111.15(7) . 3_665

loop_
_geom_bond_atom_site_label_1
_geom_bond_atom_site_label_2
_geom_bond_distance
_geom_bond_site_symmetry_2
K1 O1 2.6198(19) .
K1 O2 2.626(2) .
K1 C1 2.841(2) .
K1 C1 2.857(2) 3_665
K1 C15 3.246(3) 3_665
K1 C2 3.289(2) .
K1 B1 3.305(3) .
K1 C2 3.307(2) 3_665
K1 B1 3.370(3) 3_665
K1 C23 3.449(3) .
K1 C20 3.494(2) .
K1 C14 3.527(2) 3_665
O1 C26 1.423(3) .
O1 C23 1.431(3) .
O2 C30 1.400(4) .
O2 C27 1.428(4) .
C1 C1 1.466(4) 3_665
C1 C2 1.479(3) .
C1 B1 1.479(3) .
C1 K1 2.857(2) 3_665
C2 C3 1.408(4) .
C2 C7 1.433(3) .
C2 K1 3.307(2) 3_665
C3 C4 1.368(3) .
C3 B1 1.585(4) 3_665
C4 C5 1.400(3) .
C4 H4 0.9500 .
C5 C6 1.384(4) .
C5 H5 0.9500 .
C6 C7 1.390(3) .
C6 H6 0.9500 .
C7 H7 0.9500 .
C8 C13 1.403(3) .
C8 C9 1.419(3) .
C8 B1 1.608(3) .
C9 C10 1.390(3) .
C9 C14 1.523(3) .
C10 C11 1.391(3) .
C10 H10 0.9500 .
C11 C12 1.385(3) .
C11 C17 1.514(3) .
C12 C13 1.395(3) .
C12 H12 0.9500 .
C13 C20 1.522(3) .
C14 C16 1.522(3) .
C14 C15 1.525(3) .
C14 K1 3.527(2) 3_665
C14 H14 1.0000 .
C15 H15A 0.9800 .
C15 H15B 0.9800 .
C15 H15C 0.9800 .
C16 H16A 0.9800 .
C16 H16B 0.9800 .
C16 H16C 0.9800 .
C17 C18 1.515(4) .
C17 C19 1.519(4) .
C17 H17 1.0000 .
C18 H18A 0.9800 .
C18 H18B 0.9800 .
C18 H18C 0.9800 .
C19 H19A 0.9800 .
C19 H19B 0.9800 .
C19 H19C 0.9800 .
C20 C22 1.523(4) .
C20 C21 1.526(4) .
C20 H20 1.0000 .
C21 H21A 0.9800 .
C21 H21B 0.9800 .
C21 H21C 0.9800 .
C22 H22A 0.9800 .
C22 H22B 0.9800 .
C22 H22C 0.9800 .
C23 C24 1.519(4) .
C23 H23A 0.9900 .
C23 H23B 0.9900 .
C24 C25 1.490(4) .
C24 H24A 0.9900 .
C24 H24B 0.9900 .
C25 C26 1.499(5) .
C25 H25A 0.9900 .
C25 H25B 0.9900 .
C26 H26A 0.9900 .
C26 H26B 0.9900 .
C27 C28 1.451(5) .
C27 H27A 0.9900 .
C27 H27B 0.9900 .
C28 C29 1.506(5) .
C28 H28A 0.9900 .
C28 H28B 0.9900 .
C29 C30 1.497(5) .
C29 H29A 0.9900 .
C29 H29B 0.9900 .
C30 H30A 0.9900 .
C30 H30B 0.9900 .
B1 C3 1.585(4) 3_665
B1 K1 3.370(3) 3_665

loop_
_geom_torsion_atom_site_label_1
_geom_torsion_atom_site_label_2
_geom_torsion_atom_site_label_3
_geom_torsion_atom_site_label_4
_geom_torsion
_geom_torsion_site_symmetry_1
_geom_torsion_site_symmetry_4
O2 K1 O1 C26 -28.5(3) . .
C1 K1 O1 C26 165.3(2) . .
C1 K1 O1 C26 133.6(2) 3_665 .
C15 K1 O1 C26 62.9(3) 3_665 .
C2 K1 O1 C26 155.3(3) . .
B1 K1 O1 C26 -165.8(2) . .
C2 K1 O1 C26 139.1(3) 3_665 .
B1 K1 O1 C26 115.8(3) 3_665 .
C23 K1 O1 C26 151.5(3) . .
C20 K1 O1 C26 -112.5(3) . .
C14 K1 O1 C26 61.3(3) 3_665 .
O2 K1 O1 C23 -179.96(17) . .
C1 K1 O1 C23 13.80(19) . .
C1 K1 O1 C23 -17.9(2) 3_665 .
C15 K1 O1 C23 -88.55(18) 3_665 .
C2 K1 O1 C23 3.77(18) . .
B1 K1 O1 C23 42.7(2) . .
C2 K1 O1 C23 -12.4(3) 3_665 .
B1 K1 O1 C23 -35.70(19) 3_665 .
C20 K1 O1 C23 95.99(18) . .
C14 K1 O1 C23 -90.18(18) 3_665 .
O1 K1 O2 C30 -20.0(3) . .
C1 K1 O2 C30 143.9(3) . .
C1 K1 O2 C30 174.7(3) 3_665 .
C15 K1 O2 C30 -98.6(3) 3_665 .
C2 K1 O2 C30 150.7(3) . .
B1 K1 O2 C30 125.1(3) . .
C2 K1 O2 C30 164.7(3) 3_665 .
B1 K1 O2 C30 -157.9(3) 3_665 .
C23 K1 O2 C30 -20.0(3) . .
C20 K1 O2 C30 82.7(3) . .
C14 K1 O2 C30 -121.8(3) 3_665 .
O1 K1 O2 C27 162.0(3) . .
C1 K1 O2 C27 -34.1(3) . .
C1 K1 O2 C27 -3.3(3) 3_665 .
C15 K1 O2 C27 83.4(3) 3_665 .
C2 K1 O2 C27 -27.4(4) . .
B1 K1 O2 C27 -53.0(3) . .
C2 K1 O2 C27 -13.4(3) 3_665 .
B1 K1 O2 C27 24.1(3) 3_665 .
C23 K1 O2 C27 161.9(3) . .
C20 K1 O2 C27 -95.4(3) . .
C14 K1 O2 C27 60.1(3) 3_665 .
O1 K1 C1 C1 -127.68(18) . 3_665
O2 K1 C1 C1 69.1(2) . 3_665
C15 K1 C1 C1 -43.9(2) 3_665 3_665
C2 K1 C1 C1 -104.9(2) . 3_665
B1 K1 C1 C1 112.3(3) . 3_665
C2 K1 C1 C1 38.40(16) 3_665 3_665
B1 K1 C1 C1 -34.56(16) 3_665 3_665
C23 K1 C1 C1 -122.46(19) . 3_665
C20 K1 C1 C1 131.4(2) . 3_665
C14 K1 C1 C1 -19.90(19) 3_665 3_665
O1 K1 C1 C2 -22.81(16) . .
O2 K1 C1 C2 173.94(14) . .
C1 K1 C1 C2 104.9(2) 3_665 .
C15 K1 C1 C2 60.99(15) 3_665 .
B1 K1 C1 C2 -142.8(2) . .
C2 K1 C1 C2 143.27(14) 3_665 .
B1 K1 C1 C2 70.31(15) 3_665 .
C23 K1 C1 C2 -17.59(15) . .
C20 K1 C1 C2 -123.70(14) . .
C14 K1 C1 C2 84.97(14) 3_665 .
O1 K1 C1 B1 120.02(14) . .
O2 K1 C1 B1 -43.22(18) . .
C1 K1 C1 B1 -112.3(3) 3_665 .
C15 K1 C1 B1 -156.18(14) 3_665 .
C2 K1 C1 B1 142.8(2) . .
C2 K1 C1 B1 -73.89(16) 3_665 .
B1 K1 C1 B1 -146.86(15) 3_665 .
C23 K1 C1 B1 125.25(15) . .
C20 K1 C1 B1 19.14(14) . .
C14 K1 C1 B1 -132.20(14) 3_665 .
O1 K1 C1 K1 -127.68(18) . 3_665
O2 K1 C1 K1 69.1(2) . 3_665
C1 K1 C1 K1 0.0 3_665 3_665
C15 K1 C1 K1 -43.9(2) 3_665 3_665
C2 K1 C1 K1 -104.9(2) . 3_665
B1 K1 C1 K1 112.3(3) . 3_665
C2 K1 C1 K1 38.40(16) 3_665 3_665
B1 K1 C1 K1 -34.56(16) 3_665 3_665
C23 K1 C1 K1 -122.46(19) . 3_665
C20 K1 C1 K1 131.4(2) . 3_665
C14 K1 C1 K1 -19.90(19) 3_665 3_665
C1 C1 C2 C3 -0.4(3) 3_665 .
B1 C1 C2 C3 -179.0(3) . .
K1 C1 C2 C3 -76.63(17) . .
K1 C1 C2 C3 74.58(17) 3_665 .
C1 C1 C2 C7 179.5(2) 3_665 .
B1 C1 C2 C7 1.0(5) . .
K1 C1 C2 C7 103.3(2) . .
K1 C1 C2 C7 -105.5(2) 3_665 .
C1 C1 C2 K1 76.2(2) 3_665 .
B1 C1 C2 K1 -102.3(3) . .
K1 C1 C2 K1 151.20(10) 3_665 .
C1 C1 C2 K1 -75.00(19) 3_665 3_665
B1 C1 C2 K1 106.5(3) . 3_665
K1 C1 C2 K1 -151.20(10) . 3_665
O1 K1 C2 C3 -85.13(14) . .
O2 K1 C2 C3 103.5(2) . .
C1 K1 C2 C3 115.1(2) . .
C1 K1 C2 C3 71.47(15) 3_665 .
C15 K1 C2 C3 -7.82(14) 3_665 .
B1 K1 C2 C3 135.68(16) . .
C2 K1 C2 C3 88.30(15) 3_665 .
B1 K1 C2 C3 33.58(13) 3_665 .
C23 K1 C2 C3 -83.60(14) . .
C20 K1 C2 C3 169.07(14) . .
C14 K1 C2 C3 17.80(14) 3_665 .
O1 K1 C2 C7 40.66(18) . .
O2 K1 C2 C7 -130.7(2) . .
C1 K1 C2 C7 -119.1(3) . .
C1 K1 C2 C7 -162.7(2) 3_665 .
C15 K1 C2 C7 117.96(18) 3_665 .
B1 K1 C2 C7 -98.5(2) . .
C2 K1 C2 C7 -145.9(2) 3_665 .
B1 K1 C2 C7 159.4(2) 3_665 .
C23 K1 C2 C7 42.19(17) . .
C20 K1 C2 C7 -65.15(18) . .
C14 K1 C2 C7 143.58(18) 3_665 .
O1 K1 C2 C1 159.73(14) . .
O2 K1 C2 C1 -11.6(3) . .
C1 K1 C2 C1 -43.68(16) 3_665 .
C15 K1 C2 C1 -122.97(14) 3_665 .
B1 K1 C2 C1 20.54(13) . .
C2 K1 C2 C1 -26.85(11) 3_665 .
B1 K1 C2 C1 -81.56(15) 3_665 .
C23 K1 C2 C1 161.26(16) . .
C20 K1 C2 C1 53.92(14) . .
C14 K1 C2 C1 -97.34(14) 3_665 .
O1 K1 C2 K1 -173.43(8) . 3_665
O2 K1 C2 K1 15.2(2) . 3_665
C1 K1 C2 K1 26.85(11) . 3_665
C1 K1 C2 K1 -16.83(7) 3_665 3_665
C15 K1 C2 K1 -96.12(8) 3_665 3_665
B1 K1 C2 K1 47.38(8) . 3_665
C2 K1 C2 K1 0.0 3_665 3_665
B1 K1 C2 K1 -54.72(8) 3_665 3_665
C23 K1 C2 K1 -171.90(10) . 3_665
C20 K1 C2 K1 80.77(8) . 3_665
C14 K1 C2 K1 -70.50(8) 3_665 3_665
C7 C2 C3 C4 -0.5(3) . .
C1 C2 C3 C4 179.5(2) . .
K1 C2 C3 C4 122.5(2) . .
K1 C2 C3 C4 -124.3(2) 3_665 .
C7 C2 C3 B1 179.8(2) . 3_665
C1 C2 C3 B1 -0.2(3) . 3_665
K1 C2 C3 B1 -57.21(16) . 3_665
K1 C2 C3 B1 55.97(16) 3_665 3_665
C2 C3 C4 C5 0.0(4) . .
B1 C3 C4 C5 179.6(2) 3_665 .
C3 C4 C5 C6 0.1(4) . .
C4 C5 C6 C7 0.3(4) . .
C5 C6 C7 C2 -0.8(4) . .
C3 C2 C7 C6 0.9(3) . .
C1 C2 C7 C6 -179.1(2) . .
K1 C2 C7 C6 -107.7(2) . .
K1 C2 C7 C6 108.6(2) 3_665 .
C13 C8 C9 C10 1.9(3) . .
B1 C8 C9 C10 -174.0(2) . .
C13 C8 C9 C14 178.7(2) . .
B1 C8 C9 C14 2.7(3) . .
C8 C9 C10 C11 -1.1(3) . .
C14 C9 C10 C11 -177.8(2) . .
C9 C10 C11 C12 -0.2(3) . .
C9 C10 C11 C17 179.6(2) . .
C10 C11 C12 C13 0.5(3) . .
C17 C11 C12 C13 -179.2(2) . .
C11 C12 C13 C8 0.4(3) . .
C11 C12 C13 C20 -176.5(2) . .
C9 C8 C13 C12 -1.6(3) . .
B1 C8 C13 C12 174.5(2) . .
C9 C8 C13 C20 175.3(2) . .
B1 C8 C13 C20 -8.6(3) . .
C10 C9 C14 C16 -26.2(3) . .
C8 C9 C14 C16 157.0(2) . .
C10 C9 C14 C15 98.1(2) . .
C8 C9 C14 C15 -78.7(3) . .
C10 C9 C14 K1 172.59(15) . 3_665
C8 C9 C14 K1 -4.2(3) . 3_665
C12 C11 C17 C18 -119.5(2) . .
C10 C11 C17 C18 60.8(3) . .
C12 C11 C17 C19 116.3(2) . .
C10 C11 C17 C19 -63.4(3) . .
C12 C13 C20 C22 -48.5(3) . .
C8 C13 C20 C22 134.5(3) . .
C12 C13 C20 C21 77.1(3) . .
C8 C13 C20 C21 -99.8(3) . .
C12 C13 C20 K1 154.05(16) . .
C8 C13 C20 K1 -22.9(3) . .
O1 K1 C20 C13 -97.45(15) . .
O2 K1 C20 C13 153.05(16) . .
C1 K1 C20 C13 16.88(15) . .
C1 K1 C20 C13 38.92(16) 3_665 .
C2 K1 C20 C13 -5.05(16) . .
B1 K1 C20 C13 27.65(14) . .
C2 K1 C20 C13 61.29(15) 3_665 .
B1 K1 C20 C13 28.42(18) 3_665 .
C23 K1 C20 C13 -74.16(16) . .
C14 K1 C20 C13 94.96(18) 3_665 .
O1 K1 C20 C22 108.2(2) . .
O2 K1 C20 C22 -1.3(2) . .
C1 K1 C20 C22 -137.5(2) . .
C1 K1 C20 C22 -115.5(2) 3_665 .
C2 K1 C20 C22 -159.4(2) . .
B1 K1 C20 C22 -126.7(2) . .
C2 K1 C20 C22 -93.1(2) 3_665 .
B1 K1 C20 C22 -126.0(2) 3_665 .
C23 K1 C20 C22 131.4(2) . .
C14 K1 C20 C22 -59.4(3) 3_665 .
O1 K1 C20 C21 5.52(16) . .
O2 K1 C20 C21 -103.99(16) . .
C1 K1 C20 C21 119.84(16) . .
C1 K1 C20 C21 141.88(16) 3_665 .
C2 K1 C20 C21 97.92(16) . .
B1 K1 C20 C21 130.62(17) . .
C2 K1 C20 C21 164.25(16) 3_665 .
B1 K1 C20 C21 131.38(15) 3_665 .
C23 K1 C20 C21 28.80(16) . .
C14 K1 C20 C21 -162.08(15) 3_665 .
C26 O1 C23 C24 -21.7(3) . .
K1 O1 C23 C24 137.14(19) . .
C26 O1 C23 K1 -158.8(3) . .
O2 K1 C23 O1 0.0(2) . .
C1 K1 C23 O1 -167.65(17) . .
C1 K1 C23 O1 165.85(17) 3_665 .
C15 K1 C23 O1 86.41(18) 3_665 .
C2 K1 C23 O1 -175.97(19) . .
B1 K1 C23 O1 -144.93(17) . .
C2 K1 C23 O1 173.34(16) 3_665 .
B1 K1 C23 O1 146.84(18) 3_665 .
C20 K1 C23 O1 -90.62(17) . .
C14 K1 C23 O1 94.77(17) 3_665 .
O1 K1 C23 C24 -65.3(3) . .
O2 K1 C23 C24 -65.2(3) . .
C1 K1 C23 C24 127.1(3) . .
C1 K1 C23 C24 100.6(3) 3_665 .
C15 K1 C23 C24 21.1(3) 3_665 .
C2 K1 C23 C24 118.8(3) . .
B1 K1 C23 C24 149.8(2) . .
C2 K1 C23 C24 108.1(3) 3_665 .
B1 K1 C23 C24 81.6(3) 3_665 .
C20 K1 C23 C24 -155.9(2) . .
C14 K1 C23 C24 29.5(3) 3_665 .
O1 C23 C24 C25 0.9(3) . .
K1 C23 C24 C25 42.3(4) . .
C23 C24 C25 C26 18.8(4) . .
C23 O1 C26 C25 33.6(3) . .
K1 O1 C26 C25 -119.0(3) . .
C24 C25 C26 O1 -32.2(4) . .
C30 O2 C27 C28 -29.8(4) . .
K1 O2 C27 C28 148.7(3) . .
O2 C27 C28 C29 19.3(5) . .
C27 C28 C29 C30 -2.5(4) . .
C27 O2 C30 C29 27.9(4) . .
K1 O2 C30 C29 -150.3(2) . .
C28 C29 C30 O2 -15.5(4) . .
C1 C1 B1 C3 1.1(3) 3_665 3_665
C2 C1 B1 C3 179.5(3) . 3_665
K1 C1 B1 C3 77.45(16) . 3_665
K1 C1 B1 C3 -74.94(16) 3_665 3_665
C1 C1 B1 C8 -177.8(2) 3_665 .
C2 C1 B1 C8 0.7(5) . .
K1 C1 B1 C8 -101.4(2) . .
K1 C1 B1 C8 106.2(2) 3_665 .
C1 C1 B1 K1 -76.4(2) 3_665 .
C2 C1 B1 K1 102.1(3) . .
K1 C1 B1 K1 -152.40(11) 3_665 .
C1 C1 B1 K1 76.0(2) 3_665 3_665
C2 C1 B1 K1 -105.5(3) . 3_665
K1 C1 B1 K1 152.40(11) . 3_665
C13 C8 B1 C1 111.0(3) . .
C9 C8 B1 C1 -73.2(3) . .
C13 C8 B1 C3 -67.7(3) . 3_665
C9 C8 B1 C3 108.2(3) . 3_665
C13 C8 B1 K1 38.6(3) . .
C9 C8 B1 K1 -145.52(18) . .
C13 C8 B1 K1 -175.70(15) . 3_665
C9 C8 B1 K1 0.2(3) . 3_665
O1 K1 B1 C1 -75.55(16) . .
O2 K1 B1 C1 146.26(14) . .
C1 K1 B1 C1 39.61(18) 3_665 .
C15 K1 B1 C1 30.49(18) 3_665 .
C2 K1 B1 C1 -20.67(13) . .
C2 K1 B1 C1 77.44(15) 3_665 .
B1 K1 B1 C1 24.72(11) 3_665 .
C23 K1 B1 C1 -59.66(15) . .
C20 K1 B1 C1 -155.99(17) . .
C14 K1 B1 C1 53.34(15) 3_665 .
O1 K1 B1 C3 177.56(12) . 3_665
O2 K1 B1 C3 39.36(15) . 3_665
C1 K1 B1 C3 -106.9(2) . 3_665
C1 K1 B1 C3 -67.28(14) 3_665 3_665
C15 K1 B1 C3 -76.40(15) 3_665 3_665
C2 K1 B1 C3 -127.56(16) . 3_665
C2 K1 B1 C3 -29.46(12) 3_665 3_665
B1 K1 B1 C3 -82.18(14) 3_665 3_665
C23 K1 B1 C3 -166.55(13) . 3_665
C20 K1 B1 C3 97.12(14) . 3_665
C14 K1 B1 C3 -53.56(14) 3_665 3_665
O1 K1 B1 C8 49.07(19) . .
O2 K1 B1 C8 -89.13(17) . .
C1 K1 B1 C8 124.6(2) . .
C1 K1 B1 C8 164.2(2) 3_665 .
C15 K1 B1 C8 155.11(15) 3_665 .
C2 K1 B1 C8 103.95(18) . .
C2 K1 B1 C8 -157.9(2) 3_665 .
B1 K1 B1 C8 149.3(2) 3_665 .
C23 K1 B1 C8 64.96(18) . .
C20 K1 B1 C8 -31.37(15) . .
C14 K1 B1 C8 177.96(15) 3_665 .
O1 K1 B1 K1 -100.27(9) . 3_665
O2 K1 B1 K1 121.54(8) . 3_665
C1 K1 B1 K1 -24.72(11) . 3_665
C1 K1 B1 K1 14.90(7) 3_665 3_665
C15 K1 B1 K1 5.77(12) 3_665 3_665
C2 K1 B1 K1 -45.38(7) . 3_665
C2 K1 B1 K1 52.72(8) 3_665 3_665
B1 K1 B1 K1 0.0 3_665 3_665
C23 K1 B1 K1 -84.37(9) . 3_665
C20 K1 B1 K1 179.29(11) . 3_665
C14 K1 B1 K1 28.62(9) 3_665 3_665
